data_1512794
loop_
_publ_author_name
'Bin Hu'
'Qian-Qian Liu'
'Tao Tao, Kun Zhang'
'Jiao Geng, Wei Huang'

_publ_section_title
;
 Variation of cis/trans configuration of 3,8-dithiophen and
 3,8-di-3-methylthiophen-substituted 1,10-phenanthroline in their
 cadmium(II) nitrate complexes originating from substituent and anionic
 effects
;
_journal_name_full
;
Inorganica Chimica Acta
;
_journal_page_first 576
_journal_page_last 582
_journal_paper_doi 10.1016/j.ica.2012.09.029
_journal_volume 394
_journal_year 2013
_chemical_formula_moiety 'C44 H32 Cd N6 O6 S4'
_chemical_formula_sum 'C44 H32 Cd N6 O6 S4'
_chemical_formula_weight 981.40
_space_group_IT_number 2
_symmetry_cell_setting triclinic
_symmetry_space_group_name_Hall '-P 1'
_symmetry_space_group_name_H-M 'P -1'
_atom_sites_solution_hydrogens geom
_atom_sites_solution_primary direct
_atom_sites_solution_secondary difmap
_cell_angle_alpha 110.7660(10)
_cell_angle_beta 91.2000(10)
_cell_angle_gamma 101.0750(10)
_cell_formula_units_Z 2
_cell_length_a 10.5098(9)
_cell_length_b 14.7423(13)
_cell_length_c 14.9092(13)
_cell_measurement_reflns_used 2466
_cell_measurement_temperature 291(2)
_cell_measurement_theta_max 20.757
_cell_measurement_theta_min 2.223
_cell_volume 2109.7(3)
_computing_cell_refinement SMART
_computing_data_collection 'SMART (BRUKER 2000)'
_computing_data_reduction 'SAINT (BRUKER 2000)'
_computing_molecular_graphics SHELXTL
_computing_publication_material SHELXTL
_computing_structure_refinement SHELXTL
_computing_structure_solution 'SHELXTL (BRUKER 2000)'
_diffrn_ambient_temperature 291(2)
_diffrn_measured_fraction_theta_full 0.986
_diffrn_measured_fraction_theta_max 0.986
_diffrn_measurement_device_type 'Bruker CCD area detector'
_diffrn_measurement_method 'phi and omega scans'
_diffrn_radiation_monochromator graphite
_diffrn_radiation_source 'fine-focus sealed tube'
_diffrn_radiation_type MoK\a
_diffrn_radiation_wavelength 0.71073
_diffrn_reflns_av_R_equivalents 0.0405
_diffrn_reflns_av_sigmaI/netI 0.0882
_diffrn_reflns_limit_h_max 12
_diffrn_reflns_limit_h_min -12
_diffrn_reflns_limit_k_max 17
_diffrn_reflns_limit_k_min -7
_diffrn_reflns_limit_l_max 17
_diffrn_reflns_limit_l_min -17
_diffrn_reflns_number 10774
_diffrn_reflns_theta_full 25.00
_diffrn_reflns_theta_max 25.00
_diffrn_reflns_theta_min 1.98
_diffrn_standards_decay_% 0
_diffrn_standards_interval_count 0
_diffrn_standards_interval_time 0
_diffrn_standards_number 0
_exptl_absorpt_coefficient_mu 0.772
_exptl_absorpt_correction_T_max 0.9268
_exptl_absorpt_correction_T_min 0.8996
_exptl_absorpt_correction_type multi-scan
_exptl_absorpt_process_details 'SADABS, Bruker(2000)'
_exptl_crystal_colour yellow
_exptl_crystal_density_diffrn 1.545
_exptl_crystal_density_method 'not measured'
_exptl_crystal_description block
_exptl_crystal_F_000 996
_exptl_crystal_size_max 0.14
_exptl_crystal_size_mid 0.14
_exptl_crystal_size_min 0.10
_refine_diff_density_max 0.836
_refine_diff_density_min -2.009
_refine_diff_density_rms 0.084
_refine_ls_extinction_method none
_refine_ls_goodness_of_fit_ref 0.963
_refine_ls_hydrogen_treatment constr
_refine_ls_matrix_type full
_refine_ls_number_parameters 542
_refine_ls_number_reflns 7347
_refine_ls_number_restraints 18
_refine_ls_restrained_S_all 0.976
_refine_ls_R_factor_all 0.0844
_refine_ls_R_factor_gt 0.0565
_refine_ls_shift/su_max 0.001
_refine_ls_shift/su_mean 0.000
_refine_ls_structure_factor_coef Fsqd
_refine_ls_weighting_details 'calc w=1/[\s^2^(Fo^2^)+(0.0634P)^2^] where P=(Fo^2^+2Fc^2^)/3'
_refine_ls_weighting_scheme calc
_refine_ls_wR_factor_gt 0.1284
_refine_ls_wR_factor_ref 0.1417
_reflns_number_gt 4875
_reflns_number_total 7347
_reflns_threshold_expression >2sigma(I)
_cod_data_source_file ICA-2013-394-576-582-1.cif
_cod_data_source_block 1
_cod_database_code 1512794

loop_
_symmetry_equiv_pos_as_xyz
'x, y, z'
'-x, -y, -z'

loop_
_atom_site_label
_atom_site_type_symbol
_atom_site_fract_x
_atom_site_fract_y
_atom_site_fract_z
_atom_site_U_iso_or_equiv
_atom_site_adp_type
_atom_site_occupancy
_atom_site_symmetry_multiplicity
_atom_site_calc_flag
_atom_site_refinement_flags
Cd1 Cd 0.31092(4) 0.28157(3) 0.63898(3) 0.04484(16) Uani 1 1 d .
C1 C 0.6028(5) 0.3651(4) 0.7642(4) 0.0480(14) Uani 1 1 d .
H1 H 0.5553 0.3503 0.8111 0.058 Uiso 1 1 calc R
C2 C 0.7382(5) 0.3964(4) 0.7845(4) 0.0474(14) Uani 1 1 d .
C3 C 0.8069(5) 0.4215(4) 0.7164(4) 0.0559(15) Uani 1 1 d .
H3 H 0.8970 0.4433 0.7271 0.067 Uiso 1 1 calc R
C4 C 0.7411(5) 0.4141(4) 0.6307(4) 0.0477(14) Uani 1 1 d .
C5 C 0.8082(6) 0.4418(5) 0.5582(4) 0.0632(17) Uani 1 1 d .
H5 H 0.8983 0.4639 0.5674 0.076 Uiso 1 1 calc R
C6 C 0.7429(6) 0.4364(5) 0.4776(4) 0.0605(17) Uani 1 1 d .
H6 H 0.7882 0.4556 0.4321 0.073 Uiso 1 1 calc R
C7 C 0.6039(5) 0.4015(4) 0.4604(4) 0.0495(14) Uani 1 1 d .
C8 C 0.5328(6) 0.3933(4) 0.3758(4) 0.0569(16) Uani 1 1 d .
H8 H 0.5760 0.4125 0.3295 0.068 Uiso 1 1 calc R
C9 C 0.4010(6) 0.3575(4) 0.3608(4) 0.0518(15) Uani 1 1 d .
C10 C 0.3430(5) 0.3320(4) 0.4366(4) 0.0515(15) Uani 1 1 d .
H10 H 0.2532 0.3085 0.4287 0.062 Uiso 1 1 calc R
C11 C 0.5356(5) 0.3728(4) 0.5294(4) 0.0433(13) Uani 1 1 d .
C12 C 0.6068(5) 0.3806(4) 0.6165(3) 0.0391(12) Uani 1 1 d .
C13 C 0.8018(5) 0.3949(5) 0.8723(4) 0.0582(16) Uani 1 1 d .
C14 C 0.7674(6) 0.4253(5) 0.9642(5) 0.0694(19) Uani 1 1 d .
C15 C 0.6659(7) 0.4779(5) 0.9978(4) 0.073(2) Uani 1 1 d .
H15A H 0.6632 0.5237 0.9657 0.109 Uiso 1 1 calc R
H15B H 0.6829 0.5138 1.0661 0.109 Uiso 1 1 calc R
H15C H 0.5838 0.4315 0.9842 0.109 Uiso 1 1 calc R
C16 C 0.8553(7) 0.4073(6) 1.0281(5) 0.085(2) Uani 1 1 d .
H16 H 0.8491 0.4249 1.0940 0.102 Uiso 1 1 calc R
C17 C 0.9460(9) 0.3631(7) 0.9826(5) 0.108(3) Uani 1 1 d .
H17 H 1.0090 0.3448 1.0134 0.129 Uiso 1 1 calc R
C18 C 0.3183(6) 0.3383(4) 0.2731(4) 0.0637(17) Uani 1 1 d .
C19 C 0.3512(8) 0.3272(5) 0.1817(5) 0.085(2) Uani 1 1 d .
C20 C 0.4823(9) 0.3335(7) 0.1508(5) 0.109(3) Uani 1 1 d .
H20A H 0.5295 0.4013 0.1771 0.163 Uiso 1 1 calc R
H20B H 0.4771 0.3103 0.0817 0.163 Uiso 1 1 calc R
H20C H 0.5265 0.2932 0.1732 0.163 Uiso 1 1 calc R
C21 C 0.2398(10) 0.3014(7) 0.1158(6) 0.109(3) Uani 1 1 d .
H21 H 0.2436 0.2908 0.0507 0.130 Uiso 1 1 calc R
C22 C 0.1281(11) 0.2939(7) 0.1569(7) 0.126(4) Uani 1 1 d .
H22 H 0.0464 0.2771 0.1230 0.152 Uiso 1 1 calc R
C23 C 0.4496(6) 0.1062(4) 0.6696(4) 0.0555(16) Uani 1 1 d .
H23 H 0.5010 0.1608 0.7179 0.067 Uiso 1 1 calc R
C24 C 0.4672(6) 0.0118(4) 0.6612(4) 0.0556(15) Uani 1 1 d .
C25 C 0.4019(6) -0.0664(4) 0.5827(4) 0.0600(16) Uani 1 1 d .
H25 H 0.4164 -0.1297 0.5711 0.072 Uiso 1 1 calc R
C26 C 0.3133(6) -0.0524(4) 0.5195(4) 0.0570(16) Uani 1 1 d .
C27 C 0.2396(6) -0.1323(5) 0.4386(5) 0.0689(19) Uani 1 1 d .
H27 H 0.2555 -0.1957 0.4230 0.083 Uiso 1 1 calc R
C28 C 0.1471(6) -0.1170(5) 0.3843(5) 0.0692(19) Uani 1 1 d .
H28 H 0.0986 -0.1705 0.3334 0.083 Uiso 1 1 calc R
C29 C 0.1227(6) -0.0201(4) 0.4040(4) 0.0566(16) Uani 1 1 d .
C30 C 0.0285(6) -0.0008(5) 0.3490(4) 0.0651(18) Uani 1 1 d .
H30 H -0.0206 -0.0526 0.2969 0.078 Uiso 1 1 calc R
C31 C 0.0082(5) 0.0932(4) 0.3713(4) 0.0543(15) Uani 1 1 d .
C32 C 0.0810(5) 0.1663(4) 0.4538(4) 0.0552(15) Uani 1 1 d .
H32 H 0.0642 0.2297 0.4721 0.066 Uiso 1 1 calc R
C33 C 0.1952(5) 0.0605(4) 0.4826(4) 0.0457(13) Uani 1 1 d .
C34 C 0.2939(5) 0.0447(4) 0.5400(4) 0.0460(14) Uani 1 1 d .
C35 C 0.5522(9) -0.0017(6) 0.7330(6) 0.099(2) Uani 1 1 d U
C36 C 0.5878(10) 0.0534(7) 0.8274(6) 0.127(2) Uani 1 1 d U
C37 C 0.5434(10) 0.1473(6) 0.8854(6) 0.136(2) Uani 1 1 d U
H37A H 0.4538 0.1411 0.8652 0.205 Uiso 1 1 calc R
H37B H 0.5959 0.2030 0.8751 0.205 Uiso 1 1 calc R
H37C H 0.5523 0.1573 0.9526 0.205 Uiso 1 1 calc R
C38 C 0.6660(10) 0.0084(7) 0.8696(7) 0.139(3) Uani 1 1 d U
H38 H 0.6998 0.0370 0.9340 0.167 Uiso 1 1 calc R
C39 C 0.6876(9) -0.0767(7) 0.8117(7) 0.122(3) Uani 1 1 d U
H39 H 0.7353 -0.1156 0.8297 0.147 Uiso 1 1 calc R
C40 C -0.0838(6) 0.1221(5) 0.3137(5) 0.0688(18) Uani 1 1 d .
C41 C -0.1201(8) 0.0814(6) 0.2158(6) 0.094(3) Uani 1 1 d .
C42 C -0.0725(10) -0.0006(7) 0.1435(6) 0.145(4) Uani 1 1 d .
H42A H -0.1408 -0.0593 0.1213 0.217 Uiso 1 1 calc R
H42B H 0.0009 -0.0136 0.1725 0.217 Uiso 1 1 calc R
H42C H -0.0469 0.0181 0.0900 0.217 Uiso 1 1 calc R
C43 C -0.2017(9) 0.1359(8) 0.1902(7) 0.126(4) Uani 1 1 d .
H43 H -0.2379 0.1190 0.1275 0.151 Uiso 1 1 calc R
C44 C -0.2227(9) 0.2144(8) 0.2644(7) 0.120(3) Uani 1 1 d .
H44 H -0.2729 0.2580 0.2587 0.144 Uiso 1 1 calc R
N1 N 0.5381(4) 0.3552(3) 0.6836(3) 0.0435(11) Uani 1 1 d .
N2 N 0.4057(4) 0.3389(3) 0.5163(3) 0.0447(11) Uani 1 1 d .
N3 N 0.3647(4) 0.1234(3) 0.6134(3) 0.0491(12) Uani 1 1 d .
N4 N 0.1709(4) 0.1528(3) 0.5072(3) 0.0493(12) Uani 1 1 d .
N5 N 0.1778(5) 0.4468(4) 0.6884(3) 0.0520(12) Uani 1 1 d .
N6 N 0.2224(5) 0.2510(4) 0.8121(4) 0.0579(13) Uani 1 1 d .
O1 O 0.2841(4) 0.4456(3) 0.7278(3) 0.0725(13) Uani 1 1 d .
O2 O 0.1251(3) 0.3709(3) 0.6187(2) 0.04484(16) Uani 1 1 d .
O3 O 0.1299(4) 0.5210(3) 0.7152(3) 0.0676(12) Uani 1 1 d .
O4 O 0.3391(3) 0.2886(3) 0.8162(2) 0.04484(16) Uani 1 1 d .
O5 O 0.1548(4) 0.2286(3) 0.7332(3) 0.0678(12) Uani 1 1 d .
O6 O 0.1718(5) 0.2367(4) 0.8793(3) 0.1002(18) Uani 1 1 d .
S1 S 0.93752(19) 0.34238(18) 0.86199(13) 0.0907(7) Uani 1 1 d .
S2 S 0.1504(2) 0.31797(17) 0.27602(15) 0.0946(7) Uani 1 1 d .
S3 S 0.6169(2) -0.10518(15) 0.70063(16) 0.0924(7) Uani 1 1 d .
S4 S -0.1463(2) 0.22405(17) 0.36947(15) 0.0912(6) Uani 1 1 d .

loop_
_atom_site_aniso_label
_atom_site_aniso_U_11
_atom_site_aniso_U_22
_atom_site_aniso_U_33
_atom_site_aniso_U_23
_atom_site_aniso_U_13
_atom_site_aniso_U_12
Cd1 0.0468(3) 0.0452(3) 0.0380(2) 0.01133(18) -0.00272(17) 0.00740(18)
C1 0.050(3) 0.056(4) 0.038(3) 0.015(3) 0.004(3) 0.016(3)
C2 0.045(3) 0.053(4) 0.040(3) 0.012(3) -0.007(3) 0.012(3)
C3 0.042(3) 0.068(4) 0.054(4) 0.020(3) 0.005(3) 0.010(3)
C4 0.049(3) 0.053(4) 0.041(3) 0.017(3) 0.000(3) 0.011(3)
C5 0.044(3) 0.089(5) 0.061(4) 0.034(4) 0.008(3) 0.009(3)
C6 0.057(4) 0.084(5) 0.049(4) 0.033(3) 0.011(3) 0.016(3)
C7 0.058(4) 0.051(4) 0.042(3) 0.020(3) 0.001(3) 0.013(3)
C8 0.073(4) 0.058(4) 0.043(3) 0.022(3) 0.001(3) 0.013(3)
C9 0.069(4) 0.040(3) 0.042(3) 0.012(3) -0.012(3) 0.010(3)
C10 0.050(3) 0.055(4) 0.047(3) 0.021(3) -0.009(3) 0.003(3)
C11 0.052(3) 0.043(3) 0.036(3) 0.013(3) 0.004(2) 0.016(3)
C12 0.047(3) 0.041(3) 0.032(3) 0.014(2) 0.003(2) 0.014(3)
C13 0.053(3) 0.074(4) 0.041(3) 0.015(3) -0.001(3) 0.011(3)
C14 0.066(4) 0.075(5) 0.058(4) 0.020(4) -0.006(3) 0.004(4)
C15 0.087(5) 0.086(5) 0.040(4) 0.012(3) 0.010(3) 0.026(4)
C16 0.092(5) 0.124(7) 0.044(4) 0.029(4) -0.004(4) 0.035(5)
C17 0.112(7) 0.160(9) 0.060(5) 0.046(5) -0.017(5) 0.043(6)
C18 0.087(5) 0.054(4) 0.049(4) 0.023(3) -0.011(3) 0.006(3)
C19 0.121(6) 0.080(5) 0.049(4) 0.036(4) -0.016(4) -0.009(5)
C20 0.136(7) 0.137(8) 0.040(4) 0.034(5) 0.008(4) -0.004(6)
C21 0.143(8) 0.115(7) 0.060(5) 0.049(5) -0.035(6) -0.020(7)
C22 0.146(9) 0.132(8) 0.097(7) 0.067(6) -0.057(7) -0.020(7)
C23 0.059(4) 0.045(4) 0.051(4) 0.003(3) -0.003(3) 0.014(3)
C24 0.060(4) 0.048(4) 0.058(4) 0.015(3) 0.005(3) 0.018(3)
C25 0.067(4) 0.046(4) 0.069(4) 0.018(3) 0.011(3) 0.022(3)
C26 0.064(4) 0.040(3) 0.057(4) 0.005(3) 0.004(3) 0.014(3)
C27 0.088(5) 0.039(4) 0.068(4) 0.004(3) -0.003(4) 0.017(3)
C28 0.082(5) 0.051(4) 0.059(4) 0.005(3) -0.012(4) 0.007(4)
C29 0.063(4) 0.045(4) 0.051(4) 0.008(3) -0.004(3) 0.004(3)
C30 0.069(4) 0.058(4) 0.050(4) 0.007(3) -0.010(3) -0.001(3)
C31 0.053(4) 0.050(4) 0.051(4) 0.014(3) -0.006(3) 0.001(3)
C32 0.056(4) 0.048(4) 0.055(4) 0.013(3) -0.001(3) 0.008(3)
C33 0.048(3) 0.043(3) 0.041(3) 0.013(3) 0.003(3) 0.004(3)
C34 0.051(3) 0.041(3) 0.044(3) 0.011(3) 0.010(3) 0.014(3)
C35 0.157(6) 0.075(4) 0.076(4) 0.018(3) -0.010(4) 0.069(4)
C36 0.193(6) 0.096(4) 0.091(4) 0.014(3) -0.020(4) 0.074(4)
C37 0.202(6) 0.104(4) 0.096(4) 0.011(3) -0.020(4) 0.071(4)
C38 0.192(8) 0.098(6) 0.123(7) 0.029(5) -0.065(6) 0.050(6)
C39 0.157(7) 0.089(6) 0.128(7) 0.040(5) -0.040(6) 0.051(6)
C40 0.065(4) 0.067(4) 0.062(4) 0.020(4) -0.010(3) -0.005(3)
C41 0.116(7) 0.079(5) 0.074(5) 0.015(5) -0.029(5) 0.018(5)
C42 0.217(11) 0.114(8) 0.078(6) 0.005(6) -0.044(7) 0.041(8)
C43 0.137(8) 0.128(8) 0.103(7) 0.033(6) -0.053(6) 0.030(7)
C44 0.121(7) 0.131(9) 0.119(8) 0.050(7) -0.029(6) 0.048(7)
N1 0.046(3) 0.046(3) 0.038(2) 0.016(2) -0.007(2) 0.007(2)
N2 0.048(3) 0.049(3) 0.036(2) 0.017(2) -0.005(2) 0.007(2)
N3 0.051(3) 0.042(3) 0.046(3) 0.007(2) -0.002(2) 0.009(2)
N4 0.049(3) 0.046(3) 0.049(3) 0.014(2) -0.005(2) 0.009(2)
N5 0.060(3) 0.053(3) 0.043(3) 0.019(2) 0.011(2) 0.010(3)
N6 0.052(3) 0.063(3) 0.054(3) 0.018(3) 0.008(3) 0.007(3)
O1 0.056(3) 0.075(3) 0.080(3) 0.019(3) -0.006(2) 0.019(2)
O2 0.0468(3) 0.0452(3) 0.0380(2) 0.01133(18) -0.00272(17) 0.00740(18)
O3 0.078(3) 0.061(3) 0.071(3) 0.023(2) 0.021(2) 0.034(2)
O4 0.0468(3) 0.0452(3) 0.0380(2) 0.01133(18) -0.00272(17) 0.00740(18)
O5 0.061(3) 0.083(3) 0.049(2) 0.015(2) 0.000(2) 0.008(2)
O6 0.106(4) 0.147(5) 0.069(3) 0.063(4) 0.026(3) 0.030(4)
S1 0.0842(13) 0.1367(19) 0.0635(11) 0.0331(12) 0.0033(10) 0.0598(13)
S2 0.0833(13) 0.1169(17) 0.0847(14) 0.0538(13) -0.0295(11) -0.0050(12)
S3 0.1068(16) 0.0767(13) 0.1087(16) 0.0365(12) 0.0114(13) 0.0495(12)
S4 0.0905(14) 0.1009(16) 0.0893(14) 0.0349(12) -0.0004(11) 0.0376(13)

loop_
_atom_type_symbol
_atom_type_description
_atom_type_scat_dispersion_real
_atom_type_scat_dispersion_imag
_atom_type_scat_source
C C 0.0033 0.0016 'International Tables Vol C Tables 4.2.6.8 and 6.1.1.4'
H H 0.0000 0.0000 'International Tables Vol C Tables 4.2.6.8 and 6.1.1.4'
N N 0.0061 0.0033 'International Tables Vol C Tables 4.2.6.8 and 6.1.1.4'
O O 0.0106 0.0060 'International Tables Vol C Tables 4.2.6.8 and 6.1.1.4'
S S 0.1246 0.1234 'International Tables Vol C Tables 4.2.6.8 and 6.1.1.4'
Cd Cd -0.8075 1.2024 'International Tables Vol C Tables 4.2.6.8 and 6.1.1.4'

loop_
_geom_angle_atom_site_label_1
_geom_angle_atom_site_label_2
_geom_angle_atom_site_label_3
_geom_angle
O5 Cd1 O1 86.24(15)
O5 Cd1 N1 128.28(14)
O1 Cd1 N1 83.57(14)
O5 Cd1 N4 83.03(15)
O1 Cd1 N4 128.76(15)
N1 Cd1 N4 139.42(15)
O5 Cd1 N3 82.65(15)
O1 Cd1 N3 157.18(15)
N1 Cd1 N3 87.76(14)
N4 Cd1 N3 69.55(15)
O5 Cd1 N2 161.15(14)
O1 Cd1 N2 89.45(15)
N1 Cd1 N2 69.22(14)
N4 Cd1 N2 85.42(15)
N3 Cd1 N2 107.15(15)
O5 Cd1 O4 50.17(12)
O1 Cd1 O4 78.64(13)
N1 Cd1 O4 78.12(13)
N4 Cd1 O4 126.48(14)
N3 Cd1 O4 78.93(13)
N2 Cd1 O4 146.30(13)
O5 Cd1 O2 79.12(13)
O1 Cd1 O2 50.20(12)
N1 Cd1 O2 126.96(13)
N4 Cd1 O2 78.57(13)
N3 Cd1 O2 144.86(13)
N2 Cd1 O2 84.02(13)
O4 Cd1 O2 110.39(11)
N1 C1 C2 124.6(5)
N1 C1 H1 117.7
C2 C1 H1 117.7
C3 C2 C1 117.2(5)
C3 C2 C13 122.6(5)
C1 C2 C13 120.1(5)
C2 C3 C4 119.8(5)
C2 C3 H3 120.1
C4 C3 H3 120.1
C12 C4 C3 118.7(5)
C12 C4 C5 119.4(5)
C3 C4 C5 121.9(5)
C6 C5 C4 121.0(5)
C6 C5 H5 119.5
C4 C5 H5 119.5
C5 C6 C7 121.0(6)
C5 C6 H6 119.5
C7 C6 H6 119.5
C11 C7 C8 118.2(5)
C11 C7 C6 119.4(5)
C8 C7 C6 122.4(5)
C9 C8 C7 120.8(6)
C9 C8 H8 119.6
C7 C8 H8 119.6
C8 C9 C10 115.6(5)
C8 C9 C18 125.8(6)
C10 C9 C18 118.5(5)
N2 C10 C9 125.4(5)
N2 C10 H10 117.3
C9 C10 H10 117.3
N2 C11 C7 121.7(5)
N2 C11 C12 119.3(5)
C7 C11 C12 119.0(5)
N1 C12 C4 121.8(4)
N1 C12 C11 118.0(5)
C4 C12 C11 120.2(5)
C14 C13 C2 129.7(6)
C14 C13 S1 112.1(5)
C2 C13 S1 118.1(4)
C13 C14 C15 125.8(6)
C13 C14 C16 111.3(6)
C15 C14 C16 122.6(6)
C14 C15 H15A 109.5
C14 C15 H15B 109.5
H15A C15 H15B 109.5
C14 C15 H15C 109.5
H15A C15 H15C 109.5
H15B C15 H15C 109.5
C17 C16 C14 112.3(7)
C17 C16 H16 123.8
C14 C16 H16 123.8
C16 C17 S1 114.1(6)
C16 C17 H17 122.9
S1 C17 H17 122.9
C19 C18 C9 130.0(7)
C19 C18 S2 110.8(5)
C9 C18 S2 119.0(5)
C18 C19 C21 111.7(8)
C18 C19 C20 126.3(7)
C21 C19 C20 121.9(7)
C19 C20 H20A 109.5
C19 C20 H20B 109.5
H20A C20 H20B 109.5
C19 C20 H20C 109.5
H20A C20 H20C 109.5
H20B C20 H20C 109.5
C22 C21 C19 113.0(8)
C22 C21 H21 123.5
C19 C21 H21 123.5
C21 C22 S2 113.3(7)
C21 C22 H22 123.4
S2 C22 H22 123.4
N3 C23 C24 124.8(5)
N3 C23 H23 117.6
C24 C23 H23 117.6
C25 C24 C23 116.4(5)
C25 C24 C35 122.2(6)
C23 C24 C35 121.4(6)
C24 C25 C26 121.0(5)
C24 C25 H25 119.5
C26 C25 H25 119.5
C25 C26 C34 117.7(5)
C25 C26 C27 122.9(5)
C34 C26 C27 119.3(5)
C28 C27 C26 121.0(6)
C28 C27 H27 119.5
C26 C27 H27 119.5
C27 C28 C29 121.2(6)
C27 C28 H28 119.4
C29 C28 H28 119.4
C30 C29 C33 117.9(5)
C30 C29 C28 123.0(5)
C33 C29 C28 119.1(5)
C31 C30 C29 120.8(5)
C31 C30 H30 119.6
C29 C30 H30 119.6
C30 C31 C32 116.3(5)
C30 C31 C40 124.7(5)
C32 C31 C40 119.0(5)
N4 C32 C31 125.5(6)
N4 C32 H32 117.3
C31 C32 H32 117.3
N4 C33 C29 121.3(5)
N4 C33 C34 118.8(5)
C29 C33 C34 119.9(5)
N3 C34 C26 121.6(5)
N3 C34 C33 119.0(5)
C26 C34 C33 119.3(5)
C36 C35 C24 131.2(7)
C36 C35 S3 109.7(6)
C24 C35 S3 119.1(5)
C35 C36 C38 111.3(8)
C35 C36 C37 126.1(8)
C38 C36 C37 122.5(8)
C36 C37 H37A 109.5
C36 C37 H37B 109.5
H37A C37 H37B 109.5
C36 C37 H37C 109.5
H37A C37 H37C 109.5
H37B C37 H37C 109.5
C39 C38 C36 115.3(9)
C39 C38 H38 122.4
C36 C38 H38 122.4
C38 C39 S3 110.2(7)
C38 C39 H39 124.9
S3 C39 H39 124.9
C41 C40 C31 128.6(7)
C41 C40 S4 112.2(6)
C31 C40 S4 118.9(5)
C40 C41 C43 110.0(8)
C40 C41 C42 126.8(7)
C43 C41 C42 122.9(8)
C41 C42 H42A 109.5
C41 C42 H42B 109.5
H42A C42 H42B 109.5
C41 C42 H42C 109.5
H42A C42 H42C 109.5
H42B C42 H42C 109.5
C44 C43 C41 114.3(8)
C44 C43 H43 122.9
C41 C43 H43 122.9
C43 C44 S4 111.6(7)
C43 C44 H44 124.2
S4 C44 H44 124.2
C1 N1 C12 117.9(4)
C1 N1 Cd1 124.9(4)
C12 N1 Cd1 116.9(3)
C10 N2 C11 118.4(5)
C10 N2 Cd1 125.5(4)
C11 N2 Cd1 115.9(3)
C23 N3 C34 118.0(5)
C23 N3 Cd1 125.5(3)
C34 N3 Cd1 116.2(3)
C32 N4 C33 118.1(5)
C32 N4 Cd1 125.4(4)
C33 N4 Cd1 116.3(3)
O3 N5 O2 121.2(5)
O3 N5 O1 121.6(5)
O2 N5 O1 117.1(5)
O6 N6 O4 123.3(5)
O6 N6 O5 120.0(5)
O4 N6 O5 116.7(5)
N5 O1 Cd1 101.9(3)
N5 O2 Cd1 90.7(3)
N6 O4 Cd1 91.2(3)
N6 O5 Cd1 102.0(3)
C17 S1 C13 90.0(4)
C22 S2 C18 91.2(5)
C39 S3 C35 93.6(4)
C44 S4 C40 91.9(4)

loop_
_geom_bond_atom_site_label_1
_geom_bond_atom_site_label_2
_geom_bond_distance
Cd1 O5 2.379(4)
Cd1 O1 2.385(4)
Cd1 N1 2.398(4)
Cd1 N4 2.406(4)
Cd1 N3 2.406(4)
Cd1 N2 2.429(4)
Cd1 O4 2.615(3)
Cd1 O2 2.624(3)
C1 N1 1.316(6)
C1 C2 1.400(7)
C1 H1 0.9300
C2 C3 1.373(8)
C2 C13 1.466(7)
C3 C4 1.399(7)
C3 H3 0.9300
C4 C12 1.387(7)
C4 C5 1.438(8)
C5 C6 1.341(7)
C5 H5 0.9300
C6 C7 1.438(7)
C6 H6 0.9300
C7 C11 1.404(7)
C7 C8 1.408(7)
C8 C9 1.368(8)
C8 H8 0.9300
C9 C10 1.425(8)
C9 C18 1.463(7)
C10 N2 1.309(6)
C10 H10 0.9300
C11 N2 1.345(6)
C11 C12 1.443(7)
C12 N1 1.362(6)
C13 C14 1.364(8)
C13 S1 1.734(6)
C14 C15 1.433(8)
C14 C16 1.438(9)
C15 H15A 0.9600
C15 H15B 0.9600
C15 H15C 0.9600
C16 C17 1.322(9)
C16 H16 0.9300
C17 S1 1.711(8)
C17 H17 0.9300
C18 C19 1.374(9)
C18 S2 1.736(7)
C19 C21 1.412(10)
C19 C20 1.459(10)
C20 H20A 0.9600
C20 H20B 0.9600
C20 H20C 0.9600
C21 C22 1.339(12)
C21 H21 0.9300
C22 S2 1.685(9)
C22 H22 0.9300
C23 N3 1.329(7)
C23 C24 1.401(8)
C23 H23 0.9300
C24 C25 1.370(8)
C24 C35 1.470(8)
C25 C26 1.404(8)
C25 H25 0.9300
C26 C34 1.410(7)
C26 C27 1.431(8)
C27 C28 1.352(8)
C27 H27 0.9300
C28 C29 1.428(8)
C28 H28 0.9300
C29 C30 1.405(8)
C29 C33 1.412(7)
C30 C31 1.365(8)
C30 H30 0.9300
C31 C32 1.402(7)
C31 C40 1.496(8)
C32 N4 1.312(6)
C32 H32 0.9300
C33 N4 1.354(7)
C33 C34 1.435(7)
C34 N3 1.353(6)
C35 C36 1.353(10)
C35 S3 1.707(7)
C36 C38 1.414(10)
C36 C37 1.516(10)
C37 H37A 0.9600
C37 H37B 0.9600
C37 H37C 0.9600
C38 C39 1.311(11)
C38 H38 0.9300
C39 S3 1.675(9)
C39 H39 0.9300
C40 C41 1.380(9)
C40 S4 1.702(7)
C41 C43 1.412(10)
C41 C42 1.484(11)
C42 H42A 0.9600
C42 H42B 0.9600
C42 H42C 0.9600
C43 C44 1.346(11)
C43 H43 0.9300
C44 S4 1.692(9)
C44 H44 0.9300
N5 O3 1.234(5)
N5 O2 1.246(5)
N5 O1 1.258(6)
N6 O6 1.208(6)
N6 O4 1.236(5)
N6 O5 1.264(6)

loop_
_geom_torsion_atom_site_label_1
_geom_torsion_atom_site_label_2
_geom_torsion_atom_site_label_3
_geom_torsion_atom_site_label_4
_geom_torsion
N1 C1 C2 C3 2.3(9)
N1 C1 C2 C13 -173.5(5)
C1 C2 C3 C4 -0.7(8)
C13 C2 C3 C4 175.1(5)
C2 C3 C4 C12 -0.4(8)
C2 C3 C4 C5 178.4(5)
C12 C4 C5 C6 0.4(9)
C3 C4 C5 C6 -178.4(6)
C4 C5 C6 C7 -0.8(10)
C5 C6 C7 C11 0.2(9)
C5 C6 C7 C8 -178.9(6)
C11 C7 C8 C9 -0.7(8)
C6 C7 C8 C9 178.4(5)
C7 C8 C9 C10 1.3(8)
C7 C8 C9 C18 -174.9(5)
C8 C9 C10 N2 -1.1(8)
C18 C9 C10 N2 175.5(5)
C8 C7 C11 N2 -0.4(8)
C6 C7 C11 N2 -179.5(5)
C8 C7 C11 C12 180.0(5)
C6 C7 C11 C12 0.9(8)
C3 C4 C12 N1 0.1(8)
C5 C4 C12 N1 -178.7(5)
C3 C4 C12 C11 179.5(5)
C5 C4 C12 C11 0.6(8)
N2 C11 C12 N1 -1.5(7)
C7 C11 C12 N1 178.1(5)
N2 C11 C12 C4 179.1(5)
C7 C11 C12 C4 -1.3(8)
C3 C2 C13 C14 139.9(7)
C1 C2 C13 C14 -44.5(10)
C3 C2 C13 S1 -43.5(8)
C1 C2 C13 S1 132.1(5)
C2 C13 C14 C15 -8.1(12)
S1 C13 C14 C15 175.1(6)
C2 C13 C14 C16 178.1(7)
S1 C13 C14 C16 1.3(8)
C13 C14 C16 C17 -2.0(10)
C15 C14 C16 C17 -176.0(8)
C14 C16 C17 S1 1.7(11)
C8 C9 C18 C19 17.9(11)
C10 C9 C18 C19 -158.3(7)
C8 C9 C18 S2 -166.6(5)
C10 C9 C18 S2 17.3(7)
C9 C18 C19 C21 175.2(7)
S2 C18 C19 C21 -0.7(8)
C9 C18 C19 C20 -0.8(13)
S2 C18 C19 C20 -176.6(7)
C18 C19 C21 C22 0.2(12)
C20 C19 C21 C22 176.3(9)
C19 C21 C22 S2 0.4(12)
N3 C23 C24 C25 7.5(9)
N3 C23 C24 C35 -172.8(6)
C23 C24 C25 C26 -5.5(9)
C35 C24 C25 C26 174.8(7)
C24 C25 C26 C34 -0.2(9)
C24 C25 C26 C27 -177.8(6)
C25 C26 C27 C28 174.2(6)
C34 C26 C27 C28 -3.3(10)
C26 C27 C28 C29 2.1(11)
C27 C28 C29 C30 179.4(6)
C27 C28 C29 C33 -1.1(10)
C33 C29 C30 C31 0.0(9)
C28 C29 C30 C31 179.5(6)
C29 C30 C31 C32 -3.2(9)
C29 C30 C31 C40 176.1(6)
C30 C31 C32 N4 4.0(9)
C40 C31 C32 N4 -175.4(6)
C30 C29 C33 N4 3.0(9)
C28 C29 C33 N4 -176.4(5)
C30 C29 C33 C34 -179.1(5)
C28 C29 C33 C34 1.4(9)
C25 C26 C34 N3 5.0(9)
C27 C26 C34 N3 -177.4(5)
C25 C26 C34 C33 -174.1(5)
C27 C26 C34 C33 3.6(9)
N4 C33 C34 N3 -3.9(8)
C29 C33 C34 N3 178.2(5)
N4 C33 C34 C26 175.2(5)
C29 C33 C34 C26 -2.7(8)
C25 C24 C35 C36 -153.7(11)
C23 C24 C35 C36 26.7(15)
C25 C24 C35 S3 23.0(10)
C23 C24 C35 S3 -156.6(6)
C24 C35 C36 C38 176.6(9)
S3 C35 C36 C38 -0.3(12)
C24 C35 C36 C37 1.2(19)
S3 C35 C36 C37 -175.8(9)
C35 C36 C38 C39 -0.9(16)
C37 C36 C38 C39 174.7(11)
C36 C38 C39 S3 1.7(14)
C30 C31 C40 C41 -30.6(11)
C32 C31 C40 C41 148.7(8)
C30 C31 C40 S4 155.1(5)
C32 C31 C40 S4 -25.7(8)
C31 C40 C41 C43 -175.7(7)
S4 C40 C41 C43 -1.0(9)
C31 C40 C41 C42 -1.7(14)
S4 C40 C41 C42 172.9(8)
C40 C41 C43 C44 1.4(13)
C42 C41 C43 C44 -172.8(10)
C41 C43 C44 S4 -1.2(13)
C2 C1 N1 C12 -2.6(8)
C2 C1 N1 Cd1 171.4(4)
C4 C12 N1 C1 1.3(7)
C11 C12 N1 C1 -178.1(5)
C4 C12 N1 Cd1 -173.2(4)
C11 C12 N1 Cd1 7.4(6)
O5 Cd1 N1 C1 6.9(5)
O1 Cd1 N1 C1 87.0(4)
N4 Cd1 N1 C1 -126.2(4)
N3 Cd1 N1 C1 -71.9(4)
N2 Cd1 N1 C1 178.8(5)
O4 Cd1 N1 C1 7.3(4)
O2 Cd1 N1 C1 114.0(4)
O5 Cd1 N1 C12 -179.0(3)
O1 Cd1 N1 C12 -98.9(4)
N4 Cd1 N1 C12 47.9(4)
N3 Cd1 N1 C12 102.2(4)
N2 Cd1 N1 C12 -7.1(3)
O4 Cd1 N1 C12 -178.6(4)
O2 Cd1 N1 C12 -71.9(4)
C9 C10 N2 C11 0.1(8)
C9 C10 N2 Cd1 -174.0(4)
C7 C11 N2 C10 0.6(8)
C12 C11 N2 C10 -179.7(5)
C7 C11 N2 Cd1 175.3(4)
C12 C11 N2 Cd1 -5.0(6)
O5 Cd1 N2 C10 -19.6(7)
O1 Cd1 N2 C10 -96.2(4)
N1 Cd1 N2 C10 -179.5(5)
N4 Cd1 N2 C10 32.8(4)
N3 Cd1 N2 C10 99.7(4)
O4 Cd1 N2 C10 -164.5(4)
O2 Cd1 N2 C10 -46.2(4)
O5 Cd1 N2 C11 166.2(4)
O1 Cd1 N2 C11 89.5(4)
N1 Cd1 N2 C11 6.2(3)
N4 Cd1 N2 C11 -141.5(4)
N3 Cd1 N2 C11 -74.5(4)
O4 Cd1 N2 C11 21.2(5)
O2 Cd1 N2 C11 139.5(4)
C24 C23 N3 C34 -3.1(9)
C24 C23 N3 Cd1 171.0(4)
C26 C34 N3 C23 -3.4(8)
C33 C34 N3 C23 175.6(5)
C26 C34 N3 Cd1 -178.0(4)
C33 C34 N3 Cd1 1.0(6)
O5 Cd1 N3 C23 -88.0(5)
O1 Cd1 N3 C23 -26.4(7)
N1 Cd1 N3 C23 41.1(5)
N4 Cd1 N3 C23 -173.2(5)
N2 Cd1 N3 C23 108.5(5)
O4 Cd1 N3 C23 -37.2(5)
O2 Cd1 N3 C23 -147.0(4)
O5 Cd1 N3 C34 86.2(4)
O1 Cd1 N3 C34 147.7(4)
N1 Cd1 N3 C34 -144.7(4)
N4 Cd1 N3 C34 0.9(4)
N2 Cd1 N3 C34 -77.3(4)
O4 Cd1 N3 C34 137.0(4)
O2 Cd1 N3 C34 27.1(5)
C31 C32 N4 C33 -1.1(9)
C31 C32 N4 Cd1 173.4(4)
C29 C33 N4 C32 -2.5(8)
C34 C33 N4 C32 179.6(5)
C29 C33 N4 Cd1 -177.5(4)
C34 C33 N4 Cd1 4.6(6)
O5 Cd1 N4 C32 97.8(5)
O1 Cd1 N4 C32 18.3(5)
N1 Cd1 N4 C32 -117.4(5)
N3 Cd1 N4 C32 -177.5(5)
N2 Cd1 N4 C32 -67.3(5)
O4 Cd1 N4 C32 124.6(4)
O2 Cd1 N4 C32 17.6(4)
O5 Cd1 N4 C33 -87.6(4)
O1 Cd1 N4 C33 -167.1(3)
N1 Cd1 N4 C33 57.1(5)
N3 Cd1 N4 C33 -2.9(4)
N2 Cd1 N4 C33 107.3(4)
O4 Cd1 N4 C33 -60.9(4)
O2 Cd1 N4 C33 -167.9(4)
O3 N5 O1 Cd1 179.9(4)
O2 N5 O1 Cd1 -2.7(5)
O5 Cd1 O1 N5 -77.5(3)
N1 Cd1 O1 N5 153.3(4)
N4 Cd1 O1 N5 0.5(4)
N3 Cd1 O1 N5 -138.4(4)
N2 Cd1 O1 N5 84.1(3)
O4 Cd1 O1 N5 -127.6(4)
O2 Cd1 O1 N5 1.5(3)
O3 N5 O2 Cd1 179.8(4)
O1 N5 O2 Cd1 2.4(5)
O5 Cd1 O2 N5 92.8(3)
O1 Cd1 O2 N5 -1.4(3)
N1 Cd1 O2 N5 -37.4(3)
N4 Cd1 O2 N5 177.8(3)
N3 Cd1 O2 N5 152.8(3)
N2 Cd1 O2 N5 -95.7(3)
O4 Cd1 O2 N5 52.9(3)
O6 N6 O4 Cd1 -177.8(6)
O5 N6 O4 Cd1 1.0(5)
O5 Cd1 O4 N6 -0.6(3)
O1 Cd1 O4 N6 94.0(3)
N1 Cd1 O4 N6 179.7(3)
N4 Cd1 O4 N6 -36.2(3)
N3 Cd1 O4 N6 -90.2(3)
N2 Cd1 O4 N6 165.4(3)
O2 Cd1 O4 N6 54.5(3)
O6 N6 O5 Cd1 177.7(5)
O4 N6 O5 Cd1 -1.1(5)
O1 Cd1 O5 N6 -77.7(3)
N1 Cd1 O5 N6 1.1(4)
N4 Cd1 O5 N6 152.5(4)
N3 Cd1 O5 N6 82.3(3)
N2 Cd1 O5 N6 -154.9(4)
O4 Cd1 O5 N6 0.6(3)
O2 Cd1 O5 N6 -127.9(3)
C16 C17 S1 C13 -0.8(8)
C14 C13 S1 C17 -0.4(6)
C2 C13 S1 C17 -177.5(6)
C21 C22 S2 C18 -0.7(9)
C19 C18 S2 C22 0.8(6)
C9 C18 S2 C22 -175.6(6)
C38 C39 S3 C35 -1.6(10)
C36 C35 S3 C39 1.1(9)
C24 C35 S3 C39 -176.3(7)
C43 C44 S4 C40 0.5(9)
C41 C40 S4 C44 0.3(7)
C31 C40 S4 C44 175.6(6)
